data_4511840
loop_
_publ_author_name
'He, Hongming'
'Sun, Fuxing'
'Jia, Jiangtao'
'Bian, Zheng'
'Zhao, Nian'
'Qiu, Xuepeng'
'Gao, Lianxun'
'Zhu, Guangshan'

_publ_section_title
;
 Fluorescent Dodecapus in 3D Framework
;
_journal_issue 9
_journal_name_full 'Crystal Growth &amp; Design'
_journal_page_first 4258
_journal_paper_doi 10.1021/cg501012e
_journal_volume 14
_journal_year 2014
_chemical_formula_moiety 'C24 H10 O8 Zn, O'
_chemical_formula_sum 'C24 H10 O9 Zn'
_chemical_formula_weight 507.71
_chemical_name_systematic
; 
 ? 
;
_space_group_IT_number 148
_symmetry_cell_setting trigonal
_symmetry_space_group_name_Hall '-R 3'
_symmetry_space_group_name_H-M 'R -3 :H'
_atom_sites_solution_hydrogens geom
_atom_sites_solution_primary direct
_atom_sites_solution_secondary difmap
_audit_creation_method SHELXL-97
_cell_angle_alpha 90.00
_cell_angle_beta 90.00
_cell_angle_gamma 120.00
_cell_formula_units_Z 18
_cell_length_a 28.707(7)
_cell_length_b 28.707(7)
_cell_length_c 24.682(11)
_cell_measurement_temperature 293(2)
_cell_volume 17615(10)
_computing_cell_refinement 'Bruker SMART'
_computing_data_collection 'Bruker SMART'
_computing_data_reduction 'Bruker SMART'
_computing_molecular_graphics 'Bruker SHELXTL'
_computing_publication_material 'Bruker SHELXTL'
_computing_structure_refinement 'SHELXL-97 (Sheldrick, 1997)'
_computing_structure_solution 'SHELXS-97 (Sheldrick, 1990)'
_diffrn_ambient_temperature 293(2)
_diffrn_measured_fraction_theta_full 0.994
_diffrn_measured_fraction_theta_max 0.994
_diffrn_measurement_device_type 'CCD area detector'
_diffrn_measurement_method 'phi and omega scans'
_diffrn_radiation_monochromator graphite
_diffrn_radiation_source 'fine-focus sealed tube'
_diffrn_radiation_type MoK\a
_diffrn_radiation_wavelength 0.71073
_diffrn_reflns_av_R_equivalents 0.0974
_diffrn_reflns_av_sigmaI/netI 0.0954
_diffrn_reflns_limit_h_max 32
_diffrn_reflns_limit_h_min -29
_diffrn_reflns_limit_k_max 30
_diffrn_reflns_limit_k_min -32
_diffrn_reflns_limit_l_max 26
_diffrn_reflns_limit_l_min -27
_diffrn_reflns_number 31239
_diffrn_reflns_theta_full 23.48
_diffrn_reflns_theta_max 23.48
_diffrn_reflns_theta_min 1.16
_exptl_absorpt_coefficient_mu 0.658
_exptl_absorpt_correction_T_max 0.877
_exptl_absorpt_correction_T_min 0.865
_exptl_absorpt_correction_type empirical
_exptl_crystal_colour White
_exptl_crystal_density_diffrn 0.861
_exptl_crystal_density_method 'not measured'
_exptl_crystal_description Block
_exptl_crystal_F_000 4607
_exptl_crystal_size_max 0.22
_exptl_crystal_size_mid 0.21
_exptl_crystal_size_min 0.20
_platon_squeeze_details
;
;
_refine_diff_density_max 0.559
_refine_diff_density_min -0.258
_refine_diff_density_rms 0.046
_refine_ls_extinction_method none
_refine_ls_goodness_of_fit_ref 0.875
_refine_ls_hydrogen_treatment mixed
_refine_ls_matrix_type full
_refine_ls_number_parameters 307
_refine_ls_number_reflns 5752
_refine_ls_number_restraints 0
_refine_ls_restrained_S_all 0.875
_refine_ls_R_factor_all 0.1120
_refine_ls_R_factor_gt 0.0555
_refine_ls_shift/su_max 0.001
_refine_ls_shift/su_mean 0.000
_refine_ls_structure_factor_coef Fsqd
_refine_ls_weighting_details 'calc w=1/[\s^2^(Fo^2^)+(0.0672P)^2^+0.0000P] where P=(Fo^2^+2Fc^2^)/3'
_refine_ls_weighting_scheme calc
_refine_ls_wR_factor_gt 0.1313
_refine_ls_wR_factor_ref 0.1482
_reflns_number_gt 3041
_reflns_number_total 5752
_reflns_threshold_expression >2sigma(I)
_cod_data_source_file cg501012e_si_002.cif
_cod_data_source_block a
_cod_depositor_comments
;
The following automatic conversions were performed:

'_symmetry_cell_setting' value 'Trigonal' changed to 'trigonal'
according to
/home/saulius/struct/COD-crude-data--automatic-downloads/rss-feeds/ACS/lib/dictionaries/cif_core.dic
dictionary named 'cif_core.dic' version 2.4.2 from 2011-04-26.

Automatic conversion script
Id: cif_fix_values 2281 2013-09-26 08:29:07Z andrius 

 Adding full bibliography for 4511840.cif.
;
_cod_original_sg_symbol_H-M R-3
_cod_database_code 4511840

loop_
_symmetry_equiv_pos_as_xyz
'x, y, z'
'-y, x-y, z'
'-x+y, -x, z'
'x+2/3, y+1/3, z+1/3'
'-y+2/3, x-y+1/3, z+1/3'
'-x+y+2/3, -x+1/3, z+1/3'
'x+1/3, y+2/3, z+2/3'
'-y+1/3, x-y+2/3, z+2/3'
'-x+y+1/3, -x+2/3, z+2/3'
'-x, -y, -z'
'y, -x+y, -z'
'x-y, x, -z'
'-x+2/3, -y+1/3, -z+1/3'
'y+2/3, -x+y+1/3, -z+1/3'
'x-y+2/3, x+1/3, -z+1/3'
'-x+1/3, -y+2/3, -z+2/3'
'y+1/3, -x+y+2/3, -z+2/3'
'x-y+1/3, x+2/3, -z+2/3'

loop_
_atom_site_label
_atom_site_type_symbol
_atom_site_fract_x
_atom_site_fract_y
_atom_site_fract_z
_atom_site_U_iso_or_equiv
_atom_site_adp_type
_atom_site_occupancy
_atom_site_symmetry_multiplicity
_atom_site_calc_flag
_atom_site_refinement_flags
C1 C 0.2993(2) 0.27678(17) 0.0105(2) 0.0789(14) Uani 1 1 d .
C2 C 0.29605(17) 0.22316(16) 0.00486(18) 0.0691(12) Uani 1 1 d .
C3 C 0.33994(18) 0.22075(18) -0.0141(2) 0.0895(16) Uani 1 1 d .
H3 H 0.3700 0.2520 -0.0262 0.107 Uiso 1 1 calc R
C4 C 0.33983(17) 0.17285(16) -0.0154(2) 0.0868(16) Uani 1 1 d .
C5 C 0.29397(16) 0.12706(16) 0.0022(2) 0.0813(14) Uani 1 1 d .
H5 H 0.2933 0.0944 0.0006 0.098 Uiso 1 1 calc R
C6 C 0.24942(15) 0.12752(15) 0.02193(18) 0.0640(12) Uani 1 1 d .
C7 C 0.25127(15) 0.17667(15) 0.02274(17) 0.0647(12) Uani 1 1 d .
H7 H 0.2217 0.1784 0.0356 0.078 Uiso 1 1 calc R
C8 C 0.3892(2) 0.1710(2) -0.0307(3) 0.115(2) Uani 1 1 d .
C9 C 0.20390(15) 0.07852(15) 0.04599(17) 0.0598(11) Uani 1 1 d .
C10 C 0.21409(15) 0.04205(15) 0.07147(17) 0.0644(12) Uani 1 1 d .
H10 H 0.2491 0.0482 0.0716 0.077 Uiso 1 1 calc R
C11 C 0.17501(14) -0.00294(15) 0.09665(16) 0.0567(10) Uani 1 1 d .
C12 C 0.12291(14) -0.01257(14) 0.09580(16) 0.0555(10) Uani 1 1 d .
H12 H 0.0959 -0.0430 0.1129 0.067 Uiso 1 1 calc R
C13 C 0.10999(13) 0.02274(13) 0.06968(15) 0.0474(9) Uani 1 1 d .
C14 C 0.15057(14) 0.06750(14) 0.04493(16) 0.0537(10) Uani 1 1 d .
H14 H 0.1424 0.0911 0.0270 0.064 Uiso 1 1 calc R
C15 C 0.05372(13) 0.01107(13) 0.06997(15) 0.0473(9) Uani 1 1 d .
C16 C 0.04174(13) 0.05246(13) 0.07002(15) 0.0518(10) Uani 1 1 d .
H16 H 0.0699 0.0879 0.0701 0.062 Uiso 1 1 calc R
C17 C 0.18935(15) -0.03915(15) 0.12540(17) 0.0621(11) Uani 1 1 d .
C18 C 0.23893(16) -0.01963(17) 0.14875(19) 0.0743(13) Uani 1 1 d .
H18 H 0.2632 0.0171 0.1466 0.089 Uiso 1 1 calc R
C19 C 0.25451(16) -0.05152(18) 0.1751(2) 0.0777(13) Uani 1 1 d .
C20 C 0.22006(19) -0.1053(2) 0.1766(2) 0.0861(15) Uani 1 1 d .
H20 H 0.2303 -0.1275 0.1939 0.103 Uiso 1 1 calc R
C21 C 0.16977(18) -0.12772(17) 0.1526(2) 0.0805(14) Uani 1 1 d .
C22 C 0.15498(16) -0.09487(16) 0.12705(18) 0.0711(13) Uani 1 1 d .
H22 H 0.1215 -0.1098 0.1104 0.085 Uiso 1 1 calc R
C23 C 0.1341(2) -0.1873(2) 0.1512(3) 0.114(2) Uani 1 1 d .
C24 C 0.3106(2) -0.0264(2) 0.1976(2) 0.0920(16) Uani 1 1 d .
O1 O 0.26284(13) 0.27662(11) 0.03790(15) 0.0889(10) Uani 1 1 d .
O2 O 0.33815(18) 0.31693(15) -0.0079(2) 0.1500(19) Uani 1 1 d .
O3 O 0.38581(12) 0.12674(13) -0.04253(17) 0.1144(14) Uani 1 1 d .
O4 O 0.43266(15) 0.21418(15) -0.0306(3) 0.191(3) Uani 1 1 d .
O5 O 0.09035(13) -0.20530(12) 0.12595(16) 0.1021(11) Uani 1 1 d .
O6 O 0.1480(2) -0.21569(16) 0.1742(3) 0.208(3) Uani 1 1 d .
O7 O 0.34270(15) 0.02086(18) 0.19091(19) 0.1358(16) Uani 1 1 d .
O8 O 0.32186(13) -0.05480(14) 0.22643(15) 0.1006(11) Uani 1 1 d .
O9 O 0.0080(4) 0.8265(5) 0.1437(4) 0.345(5) Uani 1 1 d .
Zn1 Zn 0.395903(19) -0.00092(2) 0.24989(3) 0.0848(3) Uani 1 1 d .

loop_
_atom_site_aniso_label
_atom_site_aniso_U_11
_atom_site_aniso_U_22
_atom_site_aniso_U_33
_atom_site_aniso_U_23
_atom_site_aniso_U_13
_atom_site_aniso_U_12
C1 0.059(3) 0.040(3) 0.129(4) -0.002(3) -0.004(3) 0.019(2)
C2 0.055(3) 0.042(2) 0.113(4) 0.000(2) 0.009(2) 0.027(2)
C3 0.065(3) 0.044(3) 0.147(5) -0.005(3) 0.035(3) 0.017(2)
C4 0.051(3) 0.039(3) 0.161(5) -0.008(3) 0.031(3) 0.016(2)
C5 0.053(3) 0.039(2) 0.151(4) 0.002(3) 0.025(3) 0.022(2)
C6 0.044(2) 0.042(2) 0.106(4) -0.004(2) 0.010(2) 0.0218(19)
C7 0.042(2) 0.045(2) 0.109(4) 0.001(2) 0.008(2) 0.023(2)
C8 0.060(3) 0.060(3) 0.208(6) -0.018(4) 0.042(4) 0.018(3)
C9 0.042(2) 0.039(2) 0.098(3) 0.003(2) 0.016(2) 0.0189(19)
C10 0.032(2) 0.041(2) 0.119(4) -0.001(2) 0.000(2) 0.018(2)
C11 0.034(2) 0.045(2) 0.093(3) -0.003(2) -0.008(2) 0.022(2)
C12 0.037(2) 0.036(2) 0.090(3) 0.0026(19) 0.0068(19) 0.0150(18)
C13 0.034(2) 0.034(2) 0.074(3) -0.0044(18) 0.0005(18) 0.0166(18)
C14 0.037(2) 0.038(2) 0.089(3) 0.002(2) 0.007(2) 0.0212(18)
C15 0.0324(19) 0.035(2) 0.074(3) 0.0006(18) -0.0031(18) 0.0164(17)
C16 0.031(2) 0.0297(19) 0.089(3) 0.0024(18) 0.0022(18) 0.0110(16)
C17 0.039(2) 0.046(2) 0.103(3) 0.001(2) -0.009(2) 0.022(2)
C18 0.043(3) 0.049(3) 0.133(4) 0.000(2) -0.009(2) 0.024(2)
C19 0.047(3) 0.053(3) 0.129(4) -0.005(3) -0.016(3) 0.022(2)
C20 0.070(3) 0.079(4) 0.128(4) 0.006(3) -0.028(3) 0.052(3)
C21 0.061(3) 0.049(3) 0.127(4) 0.002(3) -0.024(3) 0.024(2)
C22 0.045(2) 0.050(3) 0.118(4) 0.005(2) -0.018(2) 0.023(2)
C23 0.096(4) 0.068(4) 0.177(6) 0.011(4) -0.053(4) 0.041(3)
C24 0.061(3) 0.071(4) 0.144(5) -0.003(3) -0.031(3) 0.032(3)
O1 0.0522(19) 0.0525(19) 0.166(3) -0.0231(18) -0.010(2) 0.0296(16)
O2 0.141(4) 0.053(2) 0.247(5) 0.026(3) 0.081(4) 0.042(3)
O3 0.054(2) 0.056(2) 0.226(4) -0.031(2) 0.033(2) 0.0223(17)
O4 0.067(3) 0.066(3) 0.407(8) -0.034(3) 0.089(4) 0.009(2)
O5 0.072(2) 0.0493(19) 0.173(3) 0.0030(19) -0.039(2) 0.0215(17)
O6 0.174(5) 0.065(3) 0.366(8) 0.014(4) -0.146(5) 0.046(3)
O7 0.060(2) 0.108(3) 0.206(4) 0.012(3) -0.039(2) 0.017(2)
O8 0.064(2) 0.078(2) 0.161(3) -0.010(2) -0.038(2) 0.0364(19)
O9 0.300(11) 0.388(13) 0.410(12) -0.046(10) -0.041(9) 0.219(11)
Zn1 0.0440(3) 0.0527(3) 0.1586(6) -0.0257(3) -0.0209(3) 0.0250(3)

loop_
_atom_type_symbol
_atom_type_description
_atom_type_scat_dispersion_real
_atom_type_scat_dispersion_imag
_atom_type_scat_source
C C 0.0033 0.0016 'International Tables Vol C Tables 4.2.6.8 and 6.1.1.4'
H H 0.0000 0.0000 'International Tables Vol C Tables 4.2.6.8 and 6.1.1.4'
O O 0.0106 0.0060 'International Tables Vol C Tables 4.2.6.8 and 6.1.1.4'
Zn Zn 0.2839 1.4301 'International Tables Vol C Tables 4.2.6.8 and 6.1.1.4'

loop_
_geom_angle_atom_site_label_1
_geom_angle_atom_site_label_2
_geom_angle_atom_site_label_3
_geom_angle
_geom_angle_site_symmetry_1
_geom_angle_site_symmetry_3
O2 C1 O1 125.1(4) . .
O2 C1 C2 119.5(5) . .
O1 C1 C2 115.2(4) . .
C3 C2 C7 119.5(4) . .
C3 C2 C1 119.6(4) . .
C7 C2 C1 120.7(4) . .
C4 C3 C2 120.9(4) . .
C4 C3 H3 119.6 . .
C2 C3 H3 119.6 . .
C3 C4 C5 117.9(4) . .
C3 C4 C8 121.0(4) . .
C5 C4 C8 120.9(4) . .
C6 C5 C4 123.3(4) . .
C6 C5 H5 118.3 . .
C4 C5 H5 118.3 . .
C5 C6 C7 116.9(4) . .
C5 C6 C9 121.0(3) . .
C7 C6 C9 121.8(3) . .
C2 C7 C6 121.5(4) . .
C2 C7 H7 119.3 . .
C6 C7 H7 119.3 . .
O4 C8 O3 122.6(5) . .
O4 C8 C4 117.4(5) . .
O3 C8 C4 120.0(4) . .
C10 C9 C14 117.5(3) . .
C10 C9 C6 119.0(3) . .
C14 C9 C6 123.5(3) . .
C11 C10 C9 122.8(3) . .
C11 C10 H10 118.6 . .
C9 C10 H10 118.6 . .
C10 C11 C12 118.6(3) . .
C10 C11 C17 119.9(3) . .
C12 C11 C17 121.5(3) . .
C11 C12 C13 121.1(3) . .
C11 C12 H12 119.5 . .
C13 C12 H12 119.5 . .
C14 C13 C12 118.4(3) . .
C14 C13 C15 122.3(3) . .
C12 C13 C15 119.3(3) . .
C13 C14 C9 121.6(3) . .
C13 C14 H14 119.2 . .
C9 C14 H14 119.2 . .
C16 C15 C16 117.7(3) . 3
C16 C15 C13 121.0(3) . .
C16 C15 C13 121.3(3) 3 .
C15 C16 C15 122.3(3) . 2
C15 C16 H16 118.8 . .
C15 C16 H16 118.8 2 .
C18 C17 C22 116.8(4) . .
C18 C17 C11 120.8(4) . .
C22 C17 C11 122.2(3) . .
C19 C18 C17 123.2(4) . .
C19 C18 H18 118.4 . .
C17 C18 H18 118.4 . .
C20 C19 C18 118.6(4) . .
C20 C19 C24 122.2(4) . .
C18 C19 C24 119.0(4) . .
C19 C20 C21 121.0(4) . .
C19 C20 H20 119.5 . .
C21 C20 H20 119.5 . .
C22 C21 C20 119.2(4) . .
C22 C21 C23 120.6(4) . .
C20 C21 C23 120.0(4) . .
C21 C22 C17 121.2(4) . .
C21 C22 H22 119.4 . .
C17 C22 H22 119.4 . .
O6 C23 O5 123.5(5) . .
O6 C23 C21 119.5(5) . .
O5 C23 C21 117.0(4) . .
O7 C24 O8 120.9(5) . .
O7 C24 C19 121.3(5) . .
O8 C24 C19 117.7(5) . .
C1 O1 Zn1 125.4(3) . 13
C8 O3 Zn1 134.2(4) . 8_544
C23 O5 Zn1 119.7(4) . 15_445
C24 O7 Zn1 81.5(3) . .
C24 O8 Zn1 100.6(3) . .
O1 Zn1 O5 99.25(15) 13 14
O1 Zn1 O3 111.05(15) 13 6
O5 Zn1 O3 103.16(16) 14 6
O1 Zn1 O8 117.47(14) 13 .
O5 Zn1 O8 129.69(16) 14 .
O3 Zn1 O8 94.76(14) 6 .
O1 Zn1 O7 86.99(15) 13 .
O5 Zn1 O7 94.79(16) 14 .
O3 Zn1 O7 151.69(13) 6 .
O8 Zn1 O7 57.04(14) . .

loop_
_geom_bond_atom_site_label_1
_geom_bond_atom_site_label_2
_geom_bond_distance
_geom_bond_site_symmetry_2
C1 O2 1.222(5) .
C1 O1 1.245(5) .
C1 C2 1.501(6) .
C2 C3 1.378(6) .
C2 C7 1.383(5) .
C3 C4 1.374(6) .
C3 H3 0.9300 .
C4 C5 1.386(5) .
C4 C8 1.493(6) .
C5 C6 1.375(5) .
C5 H5 0.9300 .
C6 C7 1.385(5) .
C6 C9 1.483(5) .
C7 H7 0.9300 .
C8 O4 1.245(6) .
C8 O3 1.259(6) .
C9 C10 1.372(5) .
C9 C14 1.400(5) .
C10 C11 1.365(5) .
C10 H10 0.9300 .
C11 C12 1.378(5) .
C11 C17 1.477(5) .
C12 C13 1.399(5) .
C12 H12 0.9300 .
C13 C14 1.373(5) .
C13 C15 1.477(4) .
C14 H14 0.9300 .
C15 C16 1.392(5) .
C15 C16 1.396(4) 3
C16 C15 1.397(4) 2
C16 H16 0.9300 .
C17 C18 1.369(5) .
C17 C22 1.398(5) .
C18 C19 1.368(6) .
C18 H18 0.9300 .
C19 C20 1.355(6) .
C19 C24 1.504(6) .
C20 C21 1.385(6) .
C20 H20 0.9300 .
C21 C22 1.367(5) .
C21 C23 1.492(6) .
C22 H22 0.9300 .
C23 O6 1.211(6) .
C23 O5 1.259(5) .
C24 O7 1.211(6) .
C24 O8 1.240(6) .
O1 Zn1 1.917(3) 13
O3 Zn1 1.955(3) 8_544
O5 Zn1 1.944(3) 15_445
O7 Zn1 2.408(4) .
O8 Zn1 1.990(3) .
Zn1 O1 1.917(3) 13
Zn1 O5 1.944(3) 14
Zn1 O3 1.954(3) 6

loop_
_geom_torsion_atom_site_label_1
_geom_torsion_atom_site_label_2
_geom_torsion_atom_site_label_3
_geom_torsion_atom_site_label_4
_geom_torsion
_geom_torsion_site_symmetry_1
_geom_torsion_site_symmetry_4
O2 C1 C2 C3 8.9(8) . .
O1 C1 C2 C3 -165.8(5) . .
O2 C1 C2 C7 -176.6(5) . .
O1 C1 C2 C7 8.7(7) . .
C7 C2 C3 C4 -0.1(8) . .
C1 C2 C3 C4 174.5(5) . .
C2 C3 C4 C5 0.9(8) . .
C2 C3 C4 C8 -173.8(5) . .
C3 C4 C5 C6 -1.5(8) . .
C8 C4 C5 C6 173.2(5) . .
C4 C5 C6 C7 1.3(7) . .
C4 C5 C6 C9 -173.0(4) . .
C3 C2 C7 C6 -0.1(7) . .
C1 C2 C7 C6 -174.6(4) . .
C5 C6 C7 C2 -0.4(7) . .
C9 C6 C7 C2 173.8(4) . .
C3 C4 C8 O4 15.3(10) . .
C5 C4 C8 O4 -159.3(6) . .
C3 C4 C8 O3 -165.3(6) . .
C5 C4 C8 O3 20.1(9) . .
C5 C6 C9 C10 30.1(6) . .
C7 C6 C9 C10 -143.9(4) . .
C5 C6 C9 C14 -150.9(4) . .
C7 C6 C9 C14 35.1(6) . .
C14 C9 C10 C11 -1.9(6) . .
C6 C9 C10 C11 177.2(4) . .
C9 C10 C11 C12 1.0(6) . .
C9 C10 C11 C17 -177.2(4) . .
C10 C11 C12 C13 0.1(6) . .
C17 C11 C12 C13 178.3(4) . .
C11 C12 C13 C14 -0.2(6) . .
C11 C12 C13 C15 -179.7(3) . .
C12 C13 C14 C9 -0.8(6) . .
C15 C13 C14 C9 178.7(4) . .
C10 C9 C14 C13 1.8(6) . .
C6 C9 C14 C13 -177.2(4) . .
C14 C13 C15 C16 -31.5(6) . .
C12 C13 C15 C16 148.0(4) . .
C14 C13 C15 C16 148.3(4) . 3
C12 C13 C15 C16 -32.2(5) . 3
C16 C15 C16 C15 -0.2(8) 3 2
C13 C15 C16 C15 179.6(2) . 2
C10 C11 C17 C18 29.9(6) . .
C12 C11 C17 C18 -148.2(4) . .
C10 C11 C17 C22 -145.7(4) . .
C12 C11 C17 C22 36.2(6) . .
C22 C17 C18 C19 -3.2(7) . .
C11 C17 C18 C19 -179.0(4) . .
C17 C18 C19 C20 2.5(8) . .
C17 C18 C19 C24 177.7(5) . .
C18 C19 C20 C21 -1.0(8) . .
C24 C19 C20 C21 -175.9(5) . .
C19 C20 C21 C22 0.2(8) . .
C19 C20 C21 C23 175.5(5) . .
C20 C21 C22 C17 -1.0(7) . .
C23 C21 C22 C17 -176.2(5) . .
C18 C17 C22 C21 2.4(7) . .
C11 C17 C22 C21 178.1(4) . .
C22 C21 C23 O6 -179.9(7) . .
C20 C21 C23 O6 4.8(10) . .
C22 C21 C23 O5 -0.5(9) . .
C20 C21 C23 O5 -175.7(5) . .
C20 C19 C24 O7 172.1(6) . .
C18 C19 C24 O7 -2.8(8) . .
C20 C19 C24 O8 -12.9(8) . .
C18 C19 C24 O8 172.2(5) . .
O2 C1 O1 Zn1 -28.3(8) . 13
C2 C1 O1 Zn1 146.1(3) . 13
O4 C8 O3 Zn1 -140.8(6) . 8_544
C4 C8 O3 Zn1 39.9(9) . 8_544
O6 C23 O5 Zn1 -38.6(10) . 15_445
C21 C23 O5 Zn1 142.0(4) . 15_445
O8 C24 O7 Zn1 -0.2(6) . .
C19 C24 O7 Zn1 174.6(5) . .
O7 C24 O8 Zn1 0.3(7) . .
C19 C24 O8 Zn1 -174.7(4) . .
C24 O8 Zn1 O1 65.8(4) . 13
C24 O8 Zn1 O5 -66.0(4) . 14
C24 O8 Zn1 O3 -177.5(4) . 6
C24 O8 Zn1 O7 -0.2(4) . .
C24 O7 Zn1 O1 -125.6(4) . 13
C24 O7 Zn1 O5 135.4(4) . 14
C24 O7 Zn1 O3 5.8(6) . 6
C24 O7 Zn1 O8 0.2(4) . .

loop_
_platon_squeeze_void_nr
_platon_squeeze_void_average_x
_platon_squeeze_void_average_y
_platon_squeeze_void_average_z
_platon_squeeze_void_volume
_platon_squeeze_void_count_electrons
_platon_squeeze_void_content
1 -0.016 -0.009 0.329 9870 2702 ' '
